data_2213305
loop_
_publ_author_name
'Mac\'ias, Francisco A.'
'Fronczek, Frank R.'

_publ_section_title
;
 The absolute configuration of heliespirone B, from sunflower
 <i>Helianthus annuus</i>
;
_journal_coeditor_code FJ2010
_journal_issue 5
_journal_name_full 'Acta Crystallographica Section E'
_journal_page_first o2104
_journal_page_last o2105
_journal_paper_doi 10.1107/S160053680701478X
_journal_volume 63
_journal_year 2007
_chemical_formula_iupac 'C15 H24 O4'
_chemical_formula_moiety 'C15 H24 O4'
_chemical_formula_sum 'C15 H24 O4'
_chemical_formula_weight 268.34
_chemical_name_systematic
;
(1R,2S,7R,10S)-5-hydroxy-8-(1-hydroxyisopropyl)-3,11-dimethyl-
7-oxaspiro[5.5]undec-3-en-2-one
;
_space_group_IT_number 4
_symmetry_cell_setting monoclinic
_symmetry_space_group_name_Hall 'P 2yb'
_symmetry_space_group_name_H-M 'P 1 21 1'
_atom_sites_solution_hydrogens geom
_atom_sites_solution_primary direct
_atom_sites_solution_secondary difmap
_audit_creation_method SHELXL97
_cell_angle_alpha 90
_cell_angle_beta 107.223(2)
_cell_angle_gamma 90
_cell_formula_units_Z 4
_cell_length_a 10.3142(4)
_cell_length_b 11.9229(4)
_cell_length_c 12.2124(4)
_cell_measurement_reflns_used 13509
_cell_measurement_temperature 100
_cell_measurement_theta_max 66.2
_cell_measurement_theta_min 3.7
_cell_volume 1434.48(9)
_computing_cell_refinement 'APEX2 and SAINT (Bruker, 2004)'
_computing_data_collection 'APEX2 (Bruker, 2004)'
_computing_data_reduction 'XPREP (Sheldrick, 2003)'
_computing_molecular_graphics 'ORTEP-3 for Windows (Farrugia, 1997)'
_computing_publication_material SHELXL97
_computing_structure_refinement 'SHELXL97 (Sheldrick, 1997)'
_computing_structure_solution 'SHELXS97 (Sheldrick, 1997)'
_diffrn_ambient_temperature 100
_diffrn_measured_fraction_theta_full 0.949
_diffrn_measured_fraction_theta_max 0.949
_diffrn_measurement_device_type 'Bruker Kappa APEXII CCD area-detector'
_diffrn_measurement_method '\f and \w'
_diffrn_radiation_monochromator graphite
_diffrn_radiation_source 'fine-focus sealed tube'
_diffrn_radiation_type CuK\a
_diffrn_radiation_wavelength 1.54178
_diffrn_reflns_av_R_equivalents 0.015
_diffrn_reflns_av_sigmaI/netI 0.0158
_diffrn_reflns_limit_h_max 12
_diffrn_reflns_limit_h_min -12
_diffrn_reflns_limit_k_max 14
_diffrn_reflns_limit_k_min -14
_diffrn_reflns_limit_l_max 14
_diffrn_reflns_limit_l_min -13
_diffrn_reflns_number 13509
_diffrn_reflns_theta_full 66.18
_diffrn_reflns_theta_max 66.2
_diffrn_reflns_theta_min 3.7
_diffrn_standards_decay_% <2
_diffrn_standards_number 0
_exptl_absorpt_coefficient_mu 0.719
_exptl_absorpt_correction_T_max 0.802
_exptl_absorpt_correction_T_min 0.772
_exptl_absorpt_correction_type multi-scan
_exptl_absorpt_process_details '(SADABS; Sheldrick, 2004)'
_exptl_crystal_colour colorless
_exptl_crystal_density_diffrn 1.243
_exptl_crystal_density_method 'not measured'
_exptl_crystal_description fragment
_exptl_crystal_F_000 584
_exptl_crystal_size_max 0.38
_exptl_crystal_size_mid 0.35
_exptl_crystal_size_min 0.32
_refine_diff_density_max 0.37
_refine_diff_density_min -0.17
_refine_ls_abs_structure_details 'Flack (1983), with 2065 Friedel pairs'
_refine_ls_abs_structure_Flack 0.08(12)
_refine_ls_extinction_coef 0.0011(3)
_refine_ls_extinction_expression Fc^*^=kFc[1+0.001xFc^2^\l^3^/sin(2\q)]^-1/4^
_refine_ls_extinction_method 'SHELXL97 (Sheldrick, 1997)'
_refine_ls_goodness_of_fit_ref 1.039
_refine_ls_hydrogen_treatment mixed
_refine_ls_matrix_type full
_refine_ls_number_parameters 365
_refine_ls_number_reflns 4578
_refine_ls_number_restraints 1
_refine_ls_restrained_S_all 1.038
_refine_ls_R_factor_all 0.0329
_refine_ls_R_factor_gt 0.0329
_refine_ls_shift/su_max 0.000
_refine_ls_shift/su_mean 0.000
_refine_ls_structure_factor_coef Fsqd
_refine_ls_weighting_details 'calc w = 1/[\s^2^(Fo^2^)+(0.0552P)^2^+0.437P] where P=(Fo^2^+2Fc^2^)/3'
_refine_ls_weighting_scheme calc
_refine_ls_wR_factor_gt 0.0873
_refine_ls_wR_factor_ref 0.0873
_reflns_number_gt 4573
_reflns_number_total 4578
_reflns_threshold_expression I>2\s(I)
_cod_data_source_file fj2010.cif
_cod_data_source_block I
_cod_original_sg_symbol_H-M 'P 21'
_cod_database_code 2213305
_cod_database_fobs_code 2213305

loop_
_symmetry_equiv_pos_as_xyz
'x, y, z'
'-x, y+1/2, -z'

loop_
_atom_site_type_symbol
_atom_site_label
_atom_site_fract_x
_atom_site_fract_y
_atom_site_fract_z
_atom_site_U_iso_or_equiv
_atom_site_adp_type
_atom_site_calc_flag
_atom_site_refinement_flags
_atom_site_occupancy
O O1A 0.37515(14) 0.53484(12) 0.36518(10) 0.0280(3) Uani d . 1
H H1A 0.458(3) 0.556(2) 0.400(2) 0.042 Uiso d . 1
O O2A 0.18743(13) 0.42089(12) -0.07966(11) 0.0322(3) Uani d . 1
O O3A 0.57468(11) 0.52825(10) 0.23064(9) 0.0193(3) Uani d . 1
O O4A 0.82814(13) 0.60106(11) 0.34936(10) 0.0229(3) Uani d . 1
H H4A 0.904(3) 0.580(2) 0.384(2) 0.034 Uiso d . 1
C C1A 0.42994(17) 0.53526(16) 0.17974(14) 0.0211(4) Uani d . 1
C C2A 0.37714(18) 0.47032(16) 0.26744(15) 0.0236(4) Uani d . 1
H H2A 0.4423 0.4073 0.2964 0.028 Uiso calc R 1
C C3A 0.24010(18) 0.41802(15) 0.21931(16) 0.0243(4) Uani d . 1
H H3A 0.1920 0.3994 0.2722 0.029 Uiso calc R 1
C C4A 0.17902(19) 0.39503(15) 0.10895(16) 0.0250(4) Uani d . 1
C C5A 0.24537(19) 0.42989(15) 0.02272(15) 0.0243(4) Uani d . 1
C C6A 0.39038(18) 0.47051(16) 0.06518(14) 0.0228(4) Uani d . 1
H H61A 0.4077 0.5196 0.0057 0.027 Uiso calc R 1
H H62A 0.4511 0.4047 0.0736 0.027 Uiso calc R 1
C C7A 0.38676(18) 0.65993(16) 0.16741(15) 0.0245(4) Uani d . 1
H H7A 0.4082 0.6911 0.2468 0.029 Uiso calc R 1
C C8A 0.47183(19) 0.72584(15) 0.10632(15) 0.0257(4) Uani d . 1
H H81A 0.4478 0.7017 0.0252 0.031 Uiso calc R 1
H H82A 0.4504 0.8067 0.1076 0.031 Uiso calc R 1
C C9A 0.62338(19) 0.70849(15) 0.16231(15) 0.0258(4) Uani d . 1
H H91A 0.6750 0.7464 0.1163 0.031 Uiso calc R 1
H H92A 0.6505 0.7422 0.2399 0.031 Uiso calc R 1
C C10A 0.65676(17) 0.58440(14) 0.17090(14) 0.0193(4) Uani d . 1
H H10A 0.6350 0.5528 0.0916 0.023 Uiso calc R 1
C C11A 0.80390(17) 0.55500(15) 0.23579(14) 0.0202(4) Uani d . 1
C C12A 0.90242(18) 0.60775(17) 0.17930(15) 0.0265(4) Uani d . 1
H H12A 0.8907 0.6894 0.1766 0.040 Uiso calc R 1
H H12B 0.8842 0.5786 0.1012 0.040 Uiso calc R 1
H H12C 0.9957 0.5892 0.2238 0.040 Uiso calc R 1
C C13A 0.82226(19) 0.42787(16) 0.24304(16) 0.0261(4) Uani d . 1
H H13A 0.9165 0.4100 0.2855 0.039 Uiso calc R 1
H H13B 0.8007 0.3966 0.1655 0.039 Uiso calc R 1
H H13C 0.7613 0.3955 0.2828 0.039 Uiso calc R 1
C C14A 0.2359(2) 0.68034(16) 0.11006(18) 0.0300(4) Uani d . 1
H H14A 0.2118 0.6559 0.0299 0.045 Uiso calc R 1
H H14B 0.2161 0.7605 0.1130 0.045 Uiso calc R 1
H H14C 0.1827 0.6378 0.1504 0.045 Uiso calc R 1
C C15A 0.04603(19) 0.33593(17) 0.06709(17) 0.0296(4) Uani d . 1
H H15A 0.0177 0.3103 0.1328 0.044 Uiso calc R 1
H H15B 0.0553 0.2712 0.0205 0.044 Uiso calc R 1
H H15C -0.0223 0.3874 0.0205 0.044 Uiso calc R 1
O O1B 0.64494(13) 0.60681(12) 0.46888(11) 0.0271(3) Uani d . 1
H H1B 0.699(3) 0.602(2) 0.425(2) 0.041 Uiso d . 1
O O2B 0.76635(14) 0.50804(12) 0.90985(11) 0.0339(3) Uani d . 1
O O3B 0.94388(11) 0.55635(10) 0.59198(9) 0.0197(3) Uani d . 1
O O4B 1.12071(13) 0.52886(11) 0.46070(10) 0.0244(3) Uani d . 1
H H4B 1.187(3) 0.535(2) 0.437(2) 0.037 Uiso d . 1
C C1B 0.82902(17) 0.53099(15) 0.63331(14) 0.0218(4) Uani d . 1
C C2B 0.72830(18) 0.62646(15) 0.58271(14) 0.0232(4) Uani d . 1
H H2B 0.7835 0.6949 0.5804 0.028 Uiso calc R 1
C C3B 0.63344(19) 0.65640(15) 0.65125(16) 0.0247(4) Uani d . 1
H H3B 0.5573 0.7017 0.6142 0.030 Uiso calc R 1
C C4B 0.64592(19) 0.62555(15) 0.75885(16) 0.0257(4) Uani d . 1
C C5B 0.76093(19) 0.55310(16) 0.81915(15) 0.0270(4) Uani d . 1
C C6B 0.87516(18) 0.54200(16) 0.76585(14) 0.0236(4) Uani d . 1
H H61B 0.9299 0.4752 0.7989 0.028 Uiso calc R 1
H H62B 0.9348 0.6085 0.7873 0.028 Uiso calc R 1
C C7B 0.77627(18) 0.41350(16) 0.58971(14) 0.0234(4) Uani d . 1
H H7B 0.7508 0.4166 0.5041 0.028 Uiso calc R 1
C C8B 0.89005(19) 0.32811(15) 0.62767(16) 0.0262(4) Uani d . 1
H H81B 0.8567 0.2537 0.5953 0.031 Uiso calc R 1
H H82B 0.9185 0.3218 0.7123 0.031 Uiso calc R 1
C C9B 1.01156(18) 0.36201(15) 0.58823(15) 0.0244(4) Uani d . 1
H H91B 1.0873 0.3089 0.6198 0.029 Uiso calc R 1
H H92B 0.9866 0.3586 0.5035 0.029 Uiso calc R 1
C C10B 1.05672(17) 0.47962(15) 0.62812(14) 0.0201(3) Uani d . 1
H H10B 1.0892 0.4795 0.7138 0.024 Uiso calc R 1
C C11B 1.16975(17) 0.52799(16) 0.58451(14) 0.0213(4) Uani d . 1
C C12B 1.29663(19) 0.45570(17) 0.62368(17) 0.0291(4) Uani d . 1
H H12D 1.2780 0.3816 0.5877 0.044 Uiso calc R 1
H H12E 1.3231 0.4474 0.7072 0.044 Uiso calc R 1
H H12F 1.3705 0.4915 0.6013 0.044 Uiso calc R 1
C C13B 1.20162(19) 0.64798(16) 0.62810(16) 0.0276(4) Uani d . 1
H H13D 1.2764 0.6775 0.6024 0.041 Uiso calc R 1
H H13E 1.2279 0.6484 0.7121 0.041 Uiso calc R 1
H H13F 1.1210 0.6950 0.5978 0.041 Uiso calc R 1
C C14B 0.6496(2) 0.37501(16) 0.61981(17) 0.0292(4) Uani d . 1
H H14D 0.6228 0.3005 0.5872 0.044 Uiso calc R 1
H H14E 0.5755 0.4282 0.5882 0.044 Uiso calc R 1
H H14F 0.6694 0.3717 0.7033 0.044 Uiso calc R 1
C C15B 0.5517(2) 0.65897(17) 0.82510(16) 0.0276(4) Uani d . 1
H H15D 0.4856 0.7133 0.7806 0.041 Uiso calc R 1
H H15E 0.6036 0.6930 0.8979 0.041 Uiso calc R 1
H H15F 0.5038 0.5925 0.8403 0.041 Uiso calc R 1

loop_
_atom_site_aniso_label
_atom_site_aniso_U_11
_atom_site_aniso_U_22
_atom_site_aniso_U_33
_atom_site_aniso_U_12
_atom_site_aniso_U_13
_atom_site_aniso_U_23
O1A 0.0259(7) 0.0396(7) 0.0207(6) -0.0057(6) 0.0102(5) -0.0065(6)
O2A 0.0261(7) 0.0430(8) 0.0248(7) -0.0010(6) 0.0036(5) -0.0070(6)
O3A 0.0166(6) 0.0236(6) 0.0182(5) -0.0013(5) 0.0059(5) 0.0001(5)
O4A 0.0185(6) 0.0310(7) 0.0174(6) -0.0010(5) 0.0024(5) -0.0005(5)
C1A 0.0149(8) 0.0287(9) 0.0203(8) 0.0004(7) 0.0062(7) -0.0017(7)
C2A 0.0228(9) 0.0263(8) 0.0227(8) 0.0000(7) 0.0081(7) -0.0009(7)
C3A 0.0231(9) 0.0240(9) 0.0277(9) 0.0023(7) 0.0106(7) 0.0026(7)
C4A 0.0216(9) 0.0218(8) 0.0311(9) 0.0036(7) 0.0072(8) -0.0014(7)
C5A 0.0240(9) 0.0237(8) 0.0243(9) 0.0030(7) 0.0057(7) -0.0041(7)
C6A 0.0217(9) 0.0264(8) 0.0214(8) 0.0011(7) 0.0080(7) -0.0030(7)
C7A 0.0250(10) 0.0290(9) 0.0201(8) 0.0028(8) 0.0077(7) -0.0041(7)
C8A 0.0296(10) 0.0238(9) 0.0229(8) 0.0042(8) 0.0066(8) -0.0002(7)
C9A 0.0266(9) 0.0250(9) 0.0256(9) -0.0005(8) 0.0073(8) 0.0021(8)
C10A 0.0194(8) 0.0242(8) 0.0155(8) -0.0034(7) 0.0071(7) 0.0002(6)
C11A 0.0190(8) 0.0254(9) 0.0168(7) -0.0009(7) 0.0060(7) -0.0020(7)
C12A 0.0207(9) 0.0358(10) 0.0233(9) -0.0045(8) 0.0069(7) -0.0008(8)
C13A 0.0208(9) 0.0279(9) 0.0285(9) 0.0023(8) 0.0057(7) 0.0009(8)
C14A 0.0266(10) 0.0286(10) 0.0350(10) 0.0064(8) 0.0094(8) 0.0022(8)
C15A 0.0242(9) 0.0300(9) 0.0361(10) -0.0018(8) 0.0115(8) -0.0059(8)
O1B 0.0238(6) 0.0387(7) 0.0184(6) 0.0055(6) 0.0057(5) 0.0003(5)
O2B 0.0406(8) 0.0432(8) 0.0195(6) 0.0077(6) 0.0114(6) 0.0045(6)
O3B 0.0168(6) 0.0230(6) 0.0200(6) 0.0028(5) 0.0066(5) 0.0025(5)
O4B 0.0218(6) 0.0313(7) 0.0209(6) 0.0000(5) 0.0075(5) 0.0015(5)
C1B 0.0199(8) 0.0274(9) 0.0188(8) 0.0017(7) 0.0069(7) 0.0013(7)
C2B 0.0238(9) 0.0258(9) 0.0204(8) 0.0017(7) 0.0070(7) 0.0006(7)
C3B 0.0232(9) 0.0245(9) 0.0241(9) -0.0001(7) 0.0036(7) -0.0024(7)
C4B 0.0255(9) 0.0267(9) 0.0239(9) -0.0045(8) 0.0059(7) -0.0050(7)
C5B 0.0309(10) 0.0284(9) 0.0210(9) 0.0002(8) 0.0068(8) -0.0028(7)
C6B 0.0248(9) 0.0259(8) 0.0190(8) 0.0040(7) 0.0049(7) 0.0006(7)
C7B 0.0245(9) 0.0289(9) 0.0172(8) -0.0027(8) 0.0070(7) 0.0002(7)
C8B 0.0320(10) 0.0227(9) 0.0253(9) -0.0029(7) 0.0108(8) -0.0010(7)
C9B 0.0257(9) 0.0234(9) 0.0257(9) 0.0025(7) 0.0100(8) 0.0008(7)
C10B 0.0196(9) 0.0222(8) 0.0166(8) 0.0049(7) 0.0023(7) 0.0028(7)
C11B 0.0190(8) 0.0248(9) 0.0187(8) 0.0022(7) 0.0036(7) 0.0025(7)
C12B 0.0215(9) 0.0354(11) 0.0311(10) 0.0033(8) 0.0087(8) 0.0057(8)
C13B 0.0230(9) 0.0292(9) 0.0274(9) -0.0024(8) 0.0023(8) 0.0020(8)
C14B 0.0295(10) 0.0297(10) 0.0298(10) -0.0053(8) 0.0111(8) -0.0010(8)
C15B 0.0306(10) 0.0303(9) 0.0228(9) -0.0010(8) 0.0093(8) -0.0038(7)

loop_
_atom_type_symbol
_atom_type_description
_atom_type_scat_dispersion_real
_atom_type_scat_dispersion_imag
_atom_type_scat_source
C C 0.0181 0.0091 'International Tables Vol C Tables 4.2.6.8 and 6.1.1.4'
H H 0.0000 0.0000 'International Tables Vol C Tables 4.2.6.8 and 6.1.1.4'
O O 0.0492 0.0322 'International Tables Vol C Tables 4.2.6.8 and 6.1.1.4'

loop_
_geom_angle_atom_site_label_1
_geom_angle_atom_site_label_2
_geom_angle_atom_site_label_3
_geom_angle
C2A O1A H1A 107.6(16)
C10A O3A C1A 116.45(12)
C11A O4A H4A 104.8(17)
O3A C1A C6A 108.93(13)
O3A C1A C2A 101.82(13)
C6A C1A C2A 108.95(14)
O3A C1A C7A 109.26(14)
C6A C1A C7A 113.66(14)
C2A C1A C7A 113.49(14)
O1A C2A C3A 107.92(14)
O1A C2A C1A 113.91(15)
C3A C2A C1A 114.97(14)
O1A C2A H2A 106.5
C3A C2A H2A 106.5
C1A C2A H2A 106.5
C4A C3A C2A 126.15(16)
C4A C3A H3A 116.9
C2A C3A H3A 116.9
C3A C4A C5A 118.84(17)
C3A C4A C15A 123.63(17)
C5A C4A C15A 117.54(16)
O2A C5A C4A 121.11(17)
O2A C5A C6A 120.97(16)
C4A C5A C6A 117.82(15)
C5A C6A C1A 116.15(14)
C5A C6A H61A 108.2
C1A C6A H61A 108.2
C5A C6A H62A 108.2
C1A C6A H62A 108.2
H61A C6A H62A 107.4
C14A C7A C8A 110.45(15)
C14A C7A C1A 115.05(15)
C8A C7A C1A 110.59(14)
C14A C7A H7A 106.8
C8A C7A H7A 106.8
C1A C7A H7A 106.8
C9A C8A C7A 111.87(15)
C9A C8A H81A 109.2
C7A C8A H81A 109.2
C9A C8A H82A 109.2
C7A C8A H82A 109.2
H81A C8A H82A 107.9
C10A C9A C8A 110.21(15)
C10A C9A H91A 109.6
C8A C9A H91A 109.6
C10A C9A H92A 109.6
C8A C9A H92A 109.6
H91A C9A H92A 108.1
O3A C10A C9A 109.52(13)
O3A C10A C11A 105.87(13)
C9A C10A C11A 115.44(14)
O3A C10A H10A 108.6
C9A C10A H10A 108.6
C11A C10A H10A 108.6
O4A C11A C12A 109.22(14)
O4A C11A C13A 109.80(14)
C12A C11A C13A 110.39(15)
O4A C11A C10A 105.88(13)
C12A C11A C10A 111.30(14)
C13A C11A C10A 110.14(14)
C11A C12A H12A 109.5
C11A C12A H12B 109.5
H12A C12A H12B 109.5
C11A C12A H12C 109.5
H12A C12A H12C 109.5
H12B C12A H12C 109.5
C11A C13A H13A 109.5
C11A C13A H13B 109.5
H13A C13A H13B 109.5
C11A C13A H13C 109.5
H13A C13A H13C 109.5
H13B C13A H13C 109.5
C7A C14A H14A 109.5
C7A C14A H14B 109.5
H14A C14A H14B 109.5
C7A C14A H14C 109.5
H14A C14A H14C 109.5
H14B C14A H14C 109.5
C4A C15A H15A 109.5
C4A C15A H15B 109.5
H15A C15A H15B 109.5
C4A C15A H15C 109.5
H15A C15A H15C 109.5
H15B C15A H15C 109.5
C2B O1B H1B 107.3(16)
C10B O3B C1B 115.43(12)
C11B O4B H4B 107.0(16)
O3B C1B C7B 108.10(13)
O3B C1B C2B 103.27(13)
C7B C1B C2B 113.95(14)
O3B C1B C6B 108.40(13)
C7B C1B C6B 113.92(14)
C2B C1B C6B 108.53(14)
O1B C2B C3B 106.16(14)
O1B C2B C1B 114.28(14)
C3B C2B C1B 115.07(14)
O1B C2B H2B 106.9
C3B C2B H2B 106.9
C1B C2B H2B 106.9
C4B C3B C2B 126.37(17)
C4B C3B H3B 116.8
C2B C3B H3B 116.8
C3B C4B C5B 118.81(17)
C3B C4B C15B 124.93(17)
C5B C4B C15B 116.26(16)
O2B C5B C4B 121.72(17)
O2B C5B C6B 121.44(17)
C4B C5B C6B 116.77(15)
C5B C6B C1B 114.79(14)
C5B C6B H61B 108.6
C1B C6B H61B 108.6
C5B C6B H62B 108.6
C1B C6B H62B 108.6
H61B C6B H62B 107.5
C8B C7B C14B 111.31(15)
C8B C7B C1B 110.02(14)
C14B C7B C1B 115.45(14)
C8B C7B H7B 106.5
C14B C7B H7B 106.5
C1B C7B H7B 106.5
C7B C8B C9B 111.04(15)
C7B C8B H81B 109.4
C9B C8B H81B 109.4
C7B C8B H82B 109.4
C9B C8B H82B 109.4
H81B C8B H82B 108.0
C10B C9B C8B 110.36(15)
C10B C9B H91B 109.6
C8B C9B H91B 109.6
C10B C9B H92B 109.6
C8B C9B H92B 109.6
H91B C9B H92B 108.1
O3B C10B C9B 110.23(13)
O3B C10B C11B 106.45(13)
C9B C10B C11B 115.54(14)
O3B C10B H10B 108.1
C9B C10B H10B 108.1
C11B C10B H10B 108.1
O4B C11B C12B 109.58(14)
O4B C11B C13B 109.29(14)
C12B C11B C13B 110.17(15)
O4B C11B C10B 107.46(13)
C12B C11B C10B 110.49(14)
C13B C11B C10B 109.81(14)
C11B C12B H12D 109.5
C11B C12B H12E 109.5
H12D C12B H12E 109.5
C11B C12B H12F 109.5
H12D C12B H12F 109.5
H12E C12B H12F 109.5
C11B C13B H13D 109.5
C11B C13B H13E 109.5
H13D C13B H13E 109.5
C11B C13B H13F 109.5
H13D C13B H13F 109.5
H13E C13B H13F 109.5
C7B C14B H14D 109.5
C7B C14B H14E 109.5
H14D C14B H14E 109.5
C7B C14B H14F 109.5
H14D C14B H14F 109.5
H14E C14B H14F 109.5
C4B C15B H15D 109.5
C4B C15B H15E 109.5
H15D C15B H15E 109.5
C4B C15B H15F 109.5
H15D C15B H15F 109.5
H15E C15B H15F 109.5

loop_
_geom_bond_atom_site_label_1
_geom_bond_atom_site_label_2
_geom_bond_distance
O1A C2A 1.425(2)
O1A H1A 0.87(3)
O2A C5A 1.220(2)
O3A C10A 1.4363(19)
O3A C1A 1.440(2)
O4A C11A 1.443(2)
O4A H4A 0.81(3)
C1A C6A 1.543(2)
C1A C2A 1.546(2)
C1A C7A 1.546(3)
C2A C3A 1.497(3)
C2A H2A 1.0000
C3A C4A 1.336(3)
C3A H3A 0.9500
C4A C5A 1.475(3)
C4A C15A 1.491(3)
C5A C6A 1.510(3)
C6A H61A 0.9900
C6A H62A 0.9900
C7A C14A 1.525(3)
C7A C8A 1.527(3)
C7A H7A 1.0000
C8A C9A 1.523(3)
C8A H81A 0.9900
C8A H82A 0.9900
C9A C10A 1.516(2)
C9A H91A 0.9900
C9A H92A 0.9900
C10A C11A 1.530(2)
C10A H10A 1.0000
C11A C12A 1.523(2)
C11A C13A 1.527(3)
C12A H12A 0.9800
C12A H12B 0.9800
C12A H12C 0.9800
C13A H13A 0.9800
C13A H13B 0.9800
C13A H13C 0.9800
C14A H14A 0.9800
C14A H14B 0.9800
C14A H14C 0.9800
C15A H15A 0.9800
C15A H15B 0.9800
C15A H15C 0.9800
O1B C2B 1.421(2)
O1B H1B 0.89(3)
O2B C5B 1.217(2)
O3B C10B 1.443(2)
O3B C1B 1.450(2)
O4B C11B 1.445(2)
O4B H4B 0.82(3)
C1B C7B 1.540(2)
C1B C2B 1.542(2)
C1B C6B 1.552(2)
C2B C3B 1.507(2)
C2B H2B 1.0000
C3B C4B 1.334(3)
C3B H3B 0.9500
C4B C5B 1.476(3)
C4B C15B 1.491(3)
C5B C6B 1.511(3)
C6B H61B 0.9900
C6B H62B 0.9900
C7B C8B 1.519(3)
C7B C14B 1.529(2)
C7B H7B 1.0000
C8B C9B 1.524(2)
C8B H81B 0.9900
C8B H82B 0.9900
C9B C10B 1.512(2)
C9B H91B 0.9900
C9B H92B 0.9900
C10B C11B 1.531(2)
C10B H10B 1.0000
C11B C12B 1.521(3)
C11B C13B 1.528(3)
C12B H12D 0.9800
C12B H12E 0.9800
C12B H12F 0.9800
C13B H13D 0.9800
C13B H13E 0.9800
C13B H13F 0.9800
C14B H14D 0.9800
C14B H14E 0.9800
C14B H14F 0.9800
C15B H15D 0.9800
C15B H15E 0.9800
C15B H15F 0.9800

loop_
_geom_hbond_atom_site_label_D
_geom_hbond_atom_site_label_H
_geom_hbond_atom_site_label_A
_geom_hbond_site_symmetry_A
_geom_hbond_distance_DH
_geom_hbond_distance_HA
_geom_hbond_distance_DA
_geom_hbond_angle_DHA
O1A H1A O1B . 0.87(3) 1.96(3) 2.8278(19) 177(2)
O4A H4A O4B . 0.81(3) 2.24(3) 3.0440(19) 173(2)
O1B H1B O4A . 0.89(3) 1.83(3) 2.7091(18) 172(2)
O4B H4B O1A 1_655 0.82(3) 2.36(3) 3.1726(18) 174(2)

loop_
_geom_torsion_atom_site_label_1
_geom_torsion_atom_site_label_2
_geom_torsion_atom_site_label_3
_geom_torsion_atom_site_label_4
_geom_torsion
C10A O3A C1A C6A 66.74(18)
C10A O3A C1A C2A -178.27(12)
C10A O3A C1A C7A -57.96(16)
O3A C1A C2A O1A 80.80(17)
C6A C1A C2A O1A -164.22(14)
C7A C1A C2A O1A -36.5(2)
O3A C1A C2A C3A -153.91(15)
C6A C1A C2A C3A -38.9(2)
C7A C1A C2A C3A 88.81(18)
O1A C2A C3A C4A 148.41(18)
C1A C2A C3A C4A 20.1(3)
C2A C3A C4A C5A -4.4(3)
C2A C3A C4A C15A 175.84(18)
C3A C4A C5A O2A -172.57(17)
C15A C4A C5A O2A 7.2(3)
C3A C4A C5A C6A 11.0(2)
C15A C4A C5A C6A -169.16(16)
O2A C5A C6A C1A 149.58(17)
C4A C5A C6A C1A -34.0(2)
O3A C1A C6A C5A 156.99(14)
C2A C1A C6A C5A 46.7(2)
C7A C1A C6A C5A -80.94(19)
O3A C1A C7A C14A 177.70(14)
C6A C1A C7A C14A 55.8(2)
C2A C1A C7A C14A -69.44(19)
O3A C1A C7A C8A 51.71(18)
C6A C1A C7A C8A -70.18(18)
C2A C1A C7A C8A 164.57(14)
C14A C7A C8A C9A 179.31(15)
C1A C7A C8A C9A -52.16(19)
C7A C8A C9A C10A 53.89(19)
C1A O3A C10A C9A 60.10(17)
C1A O3A C10A C11A -174.82(13)
C8A C9A C10A O3A -55.19(18)
C8A C9A C10A C11A -174.53(13)
O3A C10A C11A O4A -62.64(16)
C9A C10A C11A O4A 58.69(18)
O3A C10A C11A C12A 178.79(13)
C9A C10A C11A C12A -59.88(19)
O3A C10A C11A C13A 56.02(17)
C9A C10A C11A C13A 177.35(15)
C10B O3B C1B C7B -59.63(16)
C10B O3B C1B C2B 179.31(13)
C10B O3B C1B C6B 64.31(18)
O3B C1B C2B O1B 84.79(17)
C7B C1B C2B O1B -32.2(2)
C6B C1B C2B O1B -160.31(14)
O3B C1B C2B C3B -151.98(14)
C7B C1B C2B C3B 91.01(18)
C6B C1B C2B C3B -37.1(2)
O1B C2B C3B C4B 141.76(19)
C1B C2B C3B C4B 14.3(3)
C2B C3B C4B C5B -1.3(3)
C2B C3B C4B C15B 178.51(17)
C3B C4B C5B O2B -168.34(18)
C15B C4B C5B O2B 11.8(3)
C3B C4B C5B C6B 14.6(3)
C15B C4B C5B C6B -165.29(16)
O2B C5B C6B C1B 142.01(18)
C4B C5B C6B C1B -40.9(2)
O3B C1B C6B C5B 162.29(14)
C7B C1B C6B C5B -77.32(19)
C2B C1B C6B C5B 50.8(2)
O3B C1B C7B C8B 56.16(17)
C2B C1B C7B C8B 170.33(14)
C6B C1B C7B C8B -64.40(18)
O3B C1B C7B C14B -176.85(14)
C2B C1B C7B C14B -62.67(19)
C6B C1B C7B C14B 62.6(2)
C14B C7B C8B C9B 175.04(15)
C1B C7B C8B C9B -55.68(18)
C7B C8B C9B C10B 54.21(19)
C1B O3B C10B C9B 59.11(17)
C1B O3B C10B C11B -174.89(13)
C8B C9B C10B O3B -53.79(18)
C8B C9B C10B C11B -174.49(14)
O3B C10B C11B O4B -63.36(16)
C9B C10B C11B O4B 59.36(18)
O3B C10B C11B C12B 177.13(13)
C9B C10B C11B C12B -60.14(19)
O3B C10B C11B C13B 55.41(16)
C9B C10B C11B C13B 178.13(14)

loop_
_cod_related_entry_id
_cod_related_entry_database
_cod_related_entry_code
1 ChemSpider 24737454
